data_7015404
loop_
_publ_author_name
'Fischer, Christian'
'Kohrt, Christina'
'Drexler, Hans-Joachim'
'Baumann, Wolfgang'
'Heller, Detlef'

_publ_section_title
;
 Trinuclear rhodium hydride complexes.
;
_journal_issue 16
_journal_name_full 'Dalton transactions (Cambridge, England : 2003)'
_journal_page_first 4162
_journal_page_last 4166
_journal_paper_doi 10.1039/c0dt01564d
_journal_volume 40
_journal_year 2011
_chemical_absolute_configuration ad
_chemical_formula_sum 'C49 H107 B2 F8 O P6 Rh3'
_chemical_formula_weight 1380.46
_chemical_name_systematic
;
?
;
_space_group_IT_number 19
_symmetry_cell_setting orthorhombic
_symmetry_Int_Tables_number 19
_symmetry_space_group_name_Hall 'P 2ac 2ab'
_symmetry_space_group_name_H-M 'P 21 21 21'
_atom_sites_solution_hydrogens geom
_atom_sites_solution_primary direct
_atom_sites_solution_secondary difmap
_audit_creation_method SHELXL-97
_cell_angle_alpha 90.00
_cell_angle_beta 90.00
_cell_angle_gamma 90.00
_cell_formula_units_Z 4
_cell_length_a 11.2487(2)
_cell_length_b 20.2463(2)
_cell_length_c 28.4783(4)
_cell_measurement_reflns_used 69184
_cell_measurement_temperature 200(2)
_cell_measurement_theta_max 27.22
_cell_measurement_theta_min 1.43
_cell_volume 6485.78(16)
_computing_cell_refinement X-AREA
_computing_data_collection 'X-AREA (Stoe & Cie, 2005)'
_computing_data_reduction 'X-RED (Stoe & Cie, 2005)'
_computing_molecular_graphics 'SHELXTL (Sheldrick, 2008)'
_computing_publication_material 'SHELXTL (Sheldrick, 2008)'
_computing_structure_refinement 'SHELXL-97 (Sheldrick, 2008)'
_computing_structure_solution 'SHELXS-97 (Sheldrick, 2008)'
_diffrn_ambient_temperature 200(2)
_diffrn_detector 'image plate (34 cm diameter)'
_diffrn_detector_area_resol_mean 6.67
_diffrn_detector_type STOE
_diffrn_measured_fraction_theta_full 0.997
_diffrn_measured_fraction_theta_max 0.997
_diffrn_measurement_details ' 289 frames, detector distance = 120 mm'
_diffrn_measurement_device '2-circle goniometer'
_diffrn_measurement_device_type 'STOE IPDS 2'
_diffrn_measurement_method 'rotation method'
_diffrn_radiation_collimation '0.5 mm diameter, monocapillary'
_diffrn_radiation_monochromator 'plane graphite'
_diffrn_radiation_polarisn_norm 0
_diffrn_radiation_type 'Mo K\a'
_diffrn_radiation_wavelength 0.71073
_diffrn_reflns_av_R_equivalents 0.0384
_diffrn_reflns_av_sigmaI/netI 0.0484
_diffrn_reflns_limit_h_max 14
_diffrn_reflns_limit_h_min -14
_diffrn_reflns_limit_k_max 25
_diffrn_reflns_limit_k_min -25
_diffrn_reflns_limit_l_max 35
_diffrn_reflns_limit_l_min -35
_diffrn_reflns_number 71877
_diffrn_reflns_theta_full 26.75
_diffrn_reflns_theta_max 26.75
_diffrn_reflns_theta_min 1.75
_diffrn_source 'sealed X-ray tube, 12 x 0.4 mm long-fine focus'
_diffrn_source_current 30
_diffrn_source_power 1.50
_diffrn_source_voltage 50
_exptl_absorpt_coefficient_mu 0.957
_exptl_absorpt_correction_T_max 0.9294
_exptl_absorpt_correction_T_min 0.8256
_exptl_absorpt_correction_type numerical
_exptl_absorpt_process_details 'X-SHAPE and X-RED32 (Stoe & Cie, 2005)'
_exptl_crystal_colour yellow
_exptl_crystal_density_diffrn 1.414
_exptl_crystal_density_method 'not measured'
_exptl_crystal_description prism
_exptl_crystal_F_000 2892
_exptl_crystal_size_max 0.200
_exptl_crystal_size_mid 0.200
_exptl_crystal_size_min 0.150
_refine_diff_density_max 0.957
_refine_diff_density_min -0.690
_refine_diff_density_rms 0.097
_refine_ls_abs_structure_details 'Flack H D (1983), Acta Cryst. A39, 876-881'
_refine_ls_abs_structure_Flack -0.02(3)
_refine_ls_extinction_method none
_refine_ls_goodness_of_fit_ref 0.943
_refine_ls_hydrogen_treatment mixed
_refine_ls_matrix_type full
_refine_ls_number_parameters 641
_refine_ls_number_reflns 13762
_refine_ls_number_restraints 70
_refine_ls_restrained_S_all 0.943
_refine_ls_R_factor_all 0.0438
_refine_ls_R_factor_gt 0.0354
_refine_ls_shift/su_max 0.001
_refine_ls_shift/su_mean 0.000
_refine_ls_structure_factor_coef Fsqd
_refine_ls_weighting_details 'calc w=1/[\s^2^(Fo^2^)+(0.0506P)^2^+0.0000P] where P=(Fo^2^+2Fc^2^)/3'
_refine_ls_weighting_scheme calc
_refine_ls_wR_factor_gt 0.0818
_refine_ls_wR_factor_ref 0.0836
_reflns_number_gt 11697
_reflns_number_total 13762
_reflns_threshold_expression >2sigma(I)
_cod_data_source_file c0dt01564d.txt
_cod_data_source_block ks905_TangPHOS_Hydrid_Methanol1
_cod_database_code 7015404

loop_
_symmetry_equiv_pos_as_xyz
'x, y, z'
'-x+1/2, -y, z+1/2'
'-x, y+1/2, -z+1/2'
'x+1/2, -y+1/2, -z'

loop_
_atom_site_label
_atom_site_type_symbol
_atom_site_fract_x
_atom_site_fract_y
_atom_site_fract_z
_atom_site_U_iso_or_equiv
_atom_site_adp_type
_atom_site_occupancy
_atom_site_symmetry_multiplicity
_atom_site_calc_flag
_atom_site_refinement_flags
_atom_site_disorder_assembly
_atom_site_disorder_group
Rh1 Rh 0.83928(3) -0.064974(14) 0.115813(12) 0.02065(8) Uani 1 1 d D . .
Rh2 Rh 0.84866(3) 0.072621(15) 0.113041(13) 0.02143(8) Uani 1 1 d D . .
Rh3 Rh 0.81943(3) 0.007999(15) 0.198019(11) 0.02048(7) Uani 1 1 d D . .
P1 P 0.70265(11) 0.08336(6) 0.23814(4) 0.0267(3) Uani 1 1 d . . .
P2 P 0.91738(9) -0.00442(7) 0.26563(4) 0.0257(2) Uani 1 1 d . . .
P3 P 0.73679(11) -0.15837(6) 0.13861(4) 0.0257(3) Uani 1 1 d . . .
P4 P 0.95524(12) -0.13465(6) 0.07611(5) 0.0282(3) Uani 1 1 d . . .
P5 P 0.76492(11) 0.09467(6) 0.04108(4) 0.0258(3) Uani 1 1 d . . .
P6 P 0.97062(12) 0.15611(6) 0.09705(5) 0.0280(3) Uani 1 1 d . . .
H1 H1- 0.760(4) 0.0065(3) 0.1387(3) 0.012(5) Uiso 1 1 d D . .
H2 H1- 0.922(3) 0.0015(3) 0.0963(16) 0.012(5) Uiso 1 1 d D . .
H3 H1- 0.908(4) 0.064(2) 0.1685(8) 0.012(5) Uiso 1 1 d D . .
H4 H1- 0.884(4) -0.0618(18) 0.1739(7) 0.012(5) Uiso 1 1 d D . .
H5 H1- 0.772(4) -0.070(3) 0.0735(14) 0.012(5) Uiso 1 1 d D . .
H6 H1- 0.785(5) 0.129(2) 0.1296(19) 0.012(5) Uiso 1 1 d D . .
H7 H1- 0.760(5) -0.046(2) 0.2198(18) 0.012(5) Uiso 1 1 d D . .
C1 C 0.7115(5) 0.1715(2) 0.2228(2) 0.0387(13) Uani 1 1 d . . .
H1A H 0.7762 0.1792 0.2010 0.046 Uiso 1 1 calc R . .
H1B H 0.6379 0.1860 0.2083 0.046 Uiso 1 1 calc R . .
C2 C 0.7330(6) 0.2088(3) 0.2687(2) 0.0490(15) Uani 1 1 d . . .
H2A H 0.7735 0.2502 0.2625 0.059 Uiso 1 1 calc R . .
H2B H 0.6580 0.2183 0.2841 0.059 Uiso 1 1 calc R . .
C3 C 0.8090(7) 0.1647(2) 0.2993(2) 0.0557(16) Uani 1 1 d . . .
H3A H 0.8100 0.1816 0.3311 0.067 Uiso 1 1 calc R . .
H3B H 0.8900 0.1645 0.2876 0.067 Uiso 1 1 calc R . .
C4 C 0.7595(5) 0.0937(2) 0.29916(19) 0.0353(11) Uani 1 1 d . . .
H4A H 0.6913 0.0924 0.3205 0.042 Uiso 1 1 calc R . .
C5 C 0.8472(5) 0.0412(2) 0.31487(17) 0.0328(11) Uani 1 1 d . . .
H5A H 0.9101 0.0626 0.3332 0.039 Uiso 1 1 calc R . .
C6 C 0.7919(5) -0.0143(3) 0.34502(19) 0.0413(12) Uani 1 1 d . . .
H6A H 0.7777 0.0015 0.3767 0.050 Uiso 1 1 calc R . .
H6B H 0.7166 -0.0282 0.3316 0.050 Uiso 1 1 calc R . .
C7 C 0.8786(5) -0.0720(3) 0.34592(18) 0.0426(13) Uani 1 1 d . . .
H7A H 0.8417 -0.1106 0.3599 0.051 Uiso 1 1 calc R . .
H7B H 0.9488 -0.0607 0.3640 0.051 Uiso 1 1 calc R . .
C8 C 0.9119(5) -0.0857(2) 0.29424(17) 0.0344(11) Uani 1 1 d . . .
H8A H 0.8527 -0.1136 0.2794 0.041 Uiso 1 1 calc R . .
H8B H 0.9886 -0.1075 0.2923 0.041 Uiso 1 1 calc R . .
C9 C 0.5397(5) 0.0656(3) 0.2424(2) 0.0373(12) Uani 1 1 d . . .
C10 C 0.5200(4) -0.0016(3) 0.26569(19) 0.0460(12) Uani 1 1 d . . .
H10A H 0.4363 -0.0105 0.2676 0.069 Uiso 1 1 calc R . .
H10B H 0.5534 -0.0012 0.2967 0.069 Uiso 1 1 calc R . .
H10C H 0.5578 -0.0354 0.2474 0.069 Uiso 1 1 calc R . .
C11 C 0.4900(5) 0.0663(3) 0.1926(2) 0.0450(13) Uani 1 1 d . . .
H11A H 0.4063 0.0574 0.1935 0.068 Uiso 1 1 calc R . .
H11B H 0.5292 0.0332 0.1742 0.068 Uiso 1 1 calc R . .
H11C H 0.5033 0.1090 0.1788 0.068 Uiso 1 1 calc R . .
C12 C 0.4735(6) 0.1184(3) 0.2712(3) 0.0565(18) Uani 1 1 d . . .
H12A H 0.3905 0.1077 0.2724 0.085 Uiso 1 1 calc R . .
H12B H 0.4836 0.1608 0.2566 0.085 Uiso 1 1 calc R . .
H12C H 0.5052 0.1197 0.3025 0.085 Uiso 1 1 calc R . .
C13 C 1.0790(4) 0.0184(3) 0.26369(18) 0.0384(12) Uani 1 1 d . . .
C14 C 1.0914(6) 0.0910(3) 0.2511(2) 0.0510(16) Uani 1 1 d . . .
H14A H 1.1740 0.1026 0.2501 0.077 Uiso 1 1 calc R . .
H14B H 1.0519 0.1173 0.2744 0.077 Uiso 1 1 calc R . .
H14C H 1.0559 0.0989 0.2210 0.077 Uiso 1 1 calc R . .
C15 C 1.1381(5) 0.0053(4) 0.31176(18) 0.0577(16) Uani 1 1 d . . .
H15A H 1.2207 0.0170 0.3102 0.087 Uiso 1 1 calc R . .
H15B H 1.1308 -0.0406 0.3195 0.087 Uiso 1 1 calc R . .
H15C H 1.0996 0.0314 0.3354 0.087 Uiso 1 1 calc R . .
C16 C 1.1389(5) -0.0246(3) 0.2266(2) 0.0463(14) Uani 1 1 d . . .
H16A H 1.2219 -0.0138 0.2250 0.069 Uiso 1 1 calc R . .
H16B H 1.1026 -0.0167 0.1966 0.069 Uiso 1 1 calc R . .
H16C H 1.1299 -0.0703 0.2349 0.069 Uiso 1 1 calc R . .
C21 C 0.7598(5) -0.1880(2) 0.1989(2) 0.0405(12) Uani 1 1 d . . .
H21A H 0.8297 -0.1676 0.2126 0.049 Uiso 1 1 calc R . .
H21B H 0.6915 -0.1776 0.2184 0.049 Uiso 1 1 calc R . .
C22 C 0.7761(6) -0.2625(3) 0.1951(2) 0.0510(15) Uani 1 1 d . . .
H22A H 0.8179 -0.2791 0.2224 0.061 Uiso 1 1 calc R . .
H22B H 0.6994 -0.2842 0.1932 0.061 Uiso 1 1 calc R . .
C23 C 0.8465(7) -0.2756(2) 0.1517(2) 0.0520(16) Uani 1 1 d . . .
H23A H 0.8409 -0.3220 0.1436 0.062 Uiso 1 1 calc R . .
H23B H 0.9295 -0.2653 0.1573 0.062 Uiso 1 1 calc R . .
C24 C 0.7998(5) -0.2335(2) 0.11064(19) 0.0346(11) Uani 1 1 d . . .
H24A H 0.7339 -0.2577 0.0961 0.042 Uiso 1 1 calc R . .
C25 C 0.8895(5) -0.2187(2) 0.0725(2) 0.0369(13) Uani 1 1 d . . .
H25A H 0.9544 -0.2506 0.0756 0.044 Uiso 1 1 calc R . .
C26 C 0.8447(7) -0.2216(3) 0.0217(2) 0.0528(16) Uani 1 1 d . . .
H26A H 0.8339 -0.2673 0.0123 0.063 Uiso 1 1 calc R . .
H26B H 0.7687 -0.1993 0.0192 0.063 Uiso 1 1 calc R . .
C27 C 0.9345(7) -0.1886(3) -0.0102(2) 0.0590(19) Uani 1 1 d . . .
H27A H 0.9013 -0.1825 -0.0414 0.071 Uiso 1 1 calc R . .
H27B H 1.0056 -0.2155 -0.0128 0.071 Uiso 1 1 calc R . .
C28 C 0.9641(6) -0.1214(3) 0.0121(2) 0.0466(14) Uani 1 1 d . . .
H28A H 0.9075 -0.0881 0.0022 0.056 Uiso 1 1 calc R . .
H28B H 1.0433 -0.1072 0.0032 0.056 Uiso 1 1 calc R . .
C29 C 0.5745(5) -0.1605(2) 0.12727(19) 0.0339(12) Uani 1 1 d . . .
C30 C 0.5512(6) -0.1520(3) 0.0751(2) 0.0447(15) Uani 1 1 d . . .
H30A H 0.4672 -0.1535 0.0693 0.067 Uiso 1 1 calc R . .
H30B H 0.5896 -0.1869 0.0580 0.067 Uiso 1 1 calc R . .
H30C H 0.5821 -0.1101 0.0649 0.067 Uiso 1 1 calc R . .
C31 C 0.5168(5) -0.1045(3) 0.1552(3) 0.0565(17) Uani 1 1 d . . .
H31A H 0.4325 -0.1047 0.1499 0.085 Uiso 1 1 calc R . .
H31B H 0.5493 -0.0630 0.1453 0.085 Uiso 1 1 calc R . .
H31C H 0.5323 -0.1107 0.1881 0.085 Uiso 1 1 calc R . .
C32 C 0.5175(6) -0.2263(3) 0.1444(3) 0.0547(17) Uani 1 1 d . . .
H32A H 0.4338 -0.2257 0.1378 0.082 Uiso 1 1 calc R . .
H32B H 0.5295 -0.2309 0.1776 0.082 Uiso 1 1 calc R . .
H32C H 0.5539 -0.2627 0.1284 0.082 Uiso 1 1 calc R . .
C33 C 1.1133(5) -0.1407(3) 0.0971(2) 0.0404(14) Uani 1 1 d . . .
C34 C 1.1139(6) -0.1665(3) 0.1475(2) 0.0541(17) Uani 1 1 d . . .
H34A H 1.1943 -0.1697 0.1585 0.081 Uiso 1 1 calc R . .
H34B H 1.0774 -0.2094 0.1484 0.081 Uiso 1 1 calc R . .
H34C H 1.0702 -0.1368 0.1672 0.081 Uiso 1 1 calc R . .
C35 C 1.1817(7) -0.1902(3) 0.0657(3) 0.068(2) Uani 1 1 d . . .
H35A H 1.2626 -0.1932 0.0762 0.102 Uiso 1 1 calc R . .
H35B H 1.1801 -0.1751 0.0338 0.102 Uiso 1 1 calc R . .
H35C H 1.1448 -0.2328 0.0677 0.102 Uiso 1 1 calc R . .
C36 C 1.1701(5) -0.0744(3) 0.0941(2) 0.0503(14) Uani 1 1 d . . .
H36A H 1.2510 -0.0773 0.1047 0.076 Uiso 1 1 calc R . .
H36B H 1.1273 -0.0438 0.1136 0.076 Uiso 1 1 calc R . .
H36C H 1.1686 -0.0593 0.0622 0.076 Uiso 1 1 calc R . .
C41 C 0.8102(6) 0.0465(3) -0.01015(19) 0.0421(13) Uani 1 1 d . . .
H41A H 0.8833 0.0227 -0.0037 0.051 Uiso 1 1 calc R . .
H41B H 0.7491 0.0148 -0.0184 0.051 Uiso 1 1 calc R . .
C42 C 0.8290(6) 0.0961(3) -0.05045(19) 0.0453(13) Uani 1 1 d . . .
H42A H 0.8815 0.0775 -0.0740 0.054 Uiso 1 1 calc R . .
H42B H 0.7536 0.1066 -0.0652 0.054 Uiso 1 1 calc R . .
C43 C 0.8835(5) 0.1573(3) -0.02952(19) 0.0421(13) Uani 1 1 d . . .
H43A H 0.8750 0.1938 -0.0513 0.051 Uiso 1 1 calc R . .
H43B H 0.9677 0.1501 -0.0242 0.051 Uiso 1 1 calc R . .
C44 C 0.8225(5) 0.1747(2) 0.01728(16) 0.0324(11) Uani 1 1 d . . .
H44A H 0.7541 0.2030 0.0103 0.039 Uiso 1 1 calc R . .
C45 C 0.9018(5) 0.2111(2) 0.05253(19) 0.0333(12) Uani 1 1 d . . .
H45A H 0.9660 0.2326 0.0350 0.040 Uiso 1 1 calc R . .
C46 C 0.8417(6) 0.2630(2) 0.0821(2) 0.0479(14) Uani 1 1 d . . .
H46A H 0.7699 0.2452 0.0961 0.057 Uiso 1 1 calc R . .
H46B H 0.8203 0.3007 0.0629 0.057 Uiso 1 1 calc R . .
C47 C 0.9296(7) 0.2838(3) 0.1205(3) 0.0576(17) Uani 1 1 d . . .
H47A H 0.8888 0.3091 0.1445 0.069 Uiso 1 1 calc R . .
H47B H 0.9918 0.3111 0.1072 0.069 Uiso 1 1 calc R . .
C48 C 0.9838(6) 0.2209(3) 0.1421(2) 0.0440(14) Uani 1 1 d . . .
H48A H 0.9410 0.2084 0.1702 0.053 Uiso 1 1 calc R . .
H48B H 1.0666 0.2282 0.1501 0.053 Uiso 1 1 calc R . .
C49 C 0.5994(5) 0.1007(2) 0.0397(2) 0.0371(12) Uani 1 1 d . . .
C50 C 0.5612(6) 0.1556(3) 0.0732(3) 0.0542(18) Uani 1 1 d . . .
H50A H 0.4762 0.1593 0.0730 0.081 Uiso 1 1 calc R . .
H50B H 0.5958 0.1967 0.0633 0.081 Uiso 1 1 calc R . .
H50C H 0.5878 0.1454 0.1044 0.081 Uiso 1 1 calc R . .
C51 C 0.5521(6) 0.1154(3) -0.0097(2) 0.0538(17) Uani 1 1 d . . .
H51A H 0.4670 0.1185 -0.0088 0.081 Uiso 1 1 calc R . .
H51B H 0.5750 0.0805 -0.0307 0.081 Uiso 1 1 calc R . .
H51C H 0.5847 0.1564 -0.0207 0.081 Uiso 1 1 calc R . .
C52 C 0.5486(5) 0.0348(3) 0.0559(2) 0.0460(15) Uani 1 1 d . . .
H52A H 0.4633 0.0370 0.0557 0.069 Uiso 1 1 calc R . .
H52B H 0.5760 0.0254 0.0871 0.069 Uiso 1 1 calc R . .
H52C H 0.5744 0.0005 0.0350 0.069 Uiso 1 1 calc R . .
C53 C 1.1264(5) 0.1361(3) 0.0806(2) 0.0411(14) Uani 1 1 d . . .
C54 C 1.1303(6) 0.0850(3) 0.0416(2) 0.0530(16) Uani 1 1 d . . .
H54A H 1.2116 0.0752 0.0340 0.080 Uiso 1 1 calc R . .
H54B H 1.0907 0.1020 0.0143 0.080 Uiso 1 1 calc R . .
H54C H 1.0912 0.0454 0.0518 0.080 Uiso 1 1 calc R . .
C55 C 1.1853(5) 0.1063(3) 0.1248(2) 0.0489(15) Uani 1 1 d . . .
H55A H 1.2660 0.0945 0.1178 0.073 Uiso 1 1 calc R . .
H55B H 1.1423 0.0676 0.1344 0.073 Uiso 1 1 calc R . .
H55C H 1.1843 0.1382 0.1497 0.073 Uiso 1 1 calc R . .
C56 C 1.1943(7) 0.1977(3) 0.0656(3) 0.070(2) Uani 1 1 d . . .
H56A H 1.2740 0.1857 0.0571 0.104 Uiso 1 1 calc R . .
H56B H 1.1963 0.2286 0.0911 0.104 Uiso 1 1 calc R . .
H56C H 1.1553 0.2175 0.0391 0.104 Uiso 1 1 calc R . .
B1 B 0.9435(4) 0.1048(2) 0.44014(15) 0.079(3) Uani 1 1 d D . .
F1 F 0.9614(11) 0.1337(4) 0.3975(2) 0.067(3) Uiso 0.440(15) 1 d PD A 1
F2 F 0.9456(11) 0.0379(2) 0.4356(3) 0.084(4) Uiso 0.440(15) 1 d PD A 1
F3 F 1.0309(6) 0.1254(4) 0.4701(2) 0.063(3) Uiso 0.440(15) 1 d PD A 1
F4 F 0.8353(6) 0.1238(7) 0.4573(4) 0.260(14) Uiso 0.440(15) 1 d PD A 1
F1' F 0.9041(9) 0.1465(3) 0.4059(3) 0.082(3) Uiso 0.560(15) 1 d PD A 2
F2' F 0.9932(10) 0.0501(4) 0.4201(4) 0.130(5) Uiso 0.560(15) 1 d PD A 2
F3' F 1.0264(9) 0.1366(6) 0.4669(4) 0.269(15) Uiso 0.560(15) 1 d PD A 2
F4' F 0.8502(7) 0.0866(5) 0.4679(3) 0.105(4) Uiso 0.560(15) 1 d PD A 2
B2 B 0.6242(4) 0.7794(2) 0.32000(18) 0.0553(19) Uani 1 1 d D . .
F5 F 0.7295(5) 0.7504(4) 0.3077(3) 0.106(4) Uiso 0.545(14) 1 d PD B 3
F6 F 0.5573(7) 0.7902(5) 0.2808(2) 0.105(4) Uiso 0.545(14) 1 d PD B 3
F7 F 0.6460(10) 0.8369(4) 0.3430(5) 0.195(8) Uiso 0.545(14) 1 d PD B 3
F8 F 0.5626(8) 0.7375(5) 0.3490(4) 0.130(5) Uiso 0.545(14) 1 d PD B 3
F5' F 0.7346(8) 0.7521(7) 0.3166(6) 0.38(3) Uiso 0.455(14) 1 d PD B 4
F6' F 0.5484(11) 0.7485(6) 0.2899(4) 0.145(7) Uiso 0.455(14) 1 d PD B 4
F7' F 0.6303(10) 0.8448(3) 0.3076(4) 0.095(5) Uiso 0.455(14) 1 d PD B 4
F8' F 0.5835(13) 0.7742(7) 0.3648(3) 0.152(7) Uiso 0.455(14) 1 d PD B 4
C100 C 1.214(2) -0.0323(12) -0.0671(8) 0.120(8) Uiso 0.50 1 d PD . .
O101 O 1.248(2) -0.0844(13) -0.0354(10) 0.138(12) Uiso 0.313(14) 1 d PD C 5
O102 O 1.157(3) -0.0869(14) -0.0906(11) 0.087(12) Uiso 0.187(14) 1 d PD C 6
C200 C 0.667(2) 0.3504(10) 0.1807(8) 0.103(6) Uiso 0.50 1 d P . .
O200 O 0.6365(16) 0.3796(8) 0.1384(6) 0.137(6) Uiso 0.50 1 d P . .

loop_
_atom_site_aniso_label
_atom_site_aniso_U_11
_atom_site_aniso_U_22
_atom_site_aniso_U_33
_atom_site_aniso_U_23
_atom_site_aniso_U_13
_atom_site_aniso_U_12
Rh1 0.01989(18) 0.01787(14) 0.02420(18) -0.00126(13) 0.00014(15) 0.00114(13)
Rh2 0.02052(18) 0.01931(14) 0.02445(18) 0.00342(13) -0.00234(15) -0.00216(13)
Rh3 0.01922(14) 0.02084(15) 0.02137(15) -0.00094(13) -0.00012(12) -0.00003(14)
P1 0.0277(6) 0.0242(5) 0.0284(6) -0.0045(5) 0.0043(5) 0.0026(5)
P2 0.0277(5) 0.0279(5) 0.0215(5) -0.0004(5) -0.0031(4) -0.0013(6)
P3 0.0290(6) 0.0190(5) 0.0291(6) 0.0006(5) -0.0003(5) -0.0042(5)
P4 0.0313(7) 0.0249(6) 0.0283(7) -0.0034(5) 0.0046(6) 0.0077(5)
P5 0.0284(6) 0.0226(5) 0.0263(6) 0.0042(5) -0.0069(5) 0.0002(5)
P6 0.0291(7) 0.0256(6) 0.0291(7) 0.0066(5) -0.0036(5) -0.0087(5)
C1 0.046(3) 0.027(2) 0.043(3) -0.004(2) 0.010(3) 0.005(2)
C2 0.068(4) 0.027(3) 0.052(4) -0.011(2) 0.004(3) 0.003(3)
C3 0.074(4) 0.031(3) 0.062(4) -0.011(3) -0.017(4) -0.006(3)
C4 0.043(3) 0.032(2) 0.031(3) -0.008(2) 0.002(2) 0.002(2)
C5 0.038(3) 0.032(2) 0.029(3) -0.0060(19) 0.002(2) -0.005(2)
C6 0.046(3) 0.042(3) 0.035(3) 0.003(2) 0.006(2) 0.001(2)
C7 0.049(3) 0.050(3) 0.029(3) 0.006(2) -0.001(2) 0.000(3)
C8 0.040(3) 0.034(3) 0.029(3) 0.003(2) -0.002(2) 0.003(2)
C9 0.032(3) 0.034(3) 0.046(3) -0.006(2) 0.006(2) 0.008(2)
C10 0.032(2) 0.052(3) 0.054(3) 0.000(3) 0.010(2) -0.012(3)
C11 0.028(3) 0.050(3) 0.056(4) -0.003(3) 0.000(2) 0.005(2)
C12 0.042(4) 0.053(4) 0.074(5) -0.007(3) 0.027(3) 0.010(3)
C13 0.032(3) 0.054(3) 0.029(3) -0.004(2) -0.003(2) -0.007(2)
C14 0.046(3) 0.055(4) 0.052(4) -0.011(3) -0.009(3) -0.027(3)
C15 0.037(3) 0.096(5) 0.040(3) 0.009(4) -0.013(2) -0.002(4)
C16 0.025(3) 0.068(4) 0.046(3) -0.001(3) -0.005(2) 0.000(2)
C21 0.047(3) 0.033(3) 0.041(3) 0.006(2) -0.002(3) -0.005(2)
C22 0.069(4) 0.033(3) 0.051(4) 0.021(3) 0.004(3) 0.001(3)
C23 0.067(4) 0.027(2) 0.061(4) 0.011(2) 0.003(3) 0.012(3)
C24 0.043(3) 0.0189(19) 0.042(3) -0.004(2) -0.002(2) -0.0046(19)
C25 0.045(3) 0.027(2) 0.039(3) -0.009(2) -0.002(3) 0.008(2)
C26 0.071(5) 0.046(3) 0.042(3) -0.015(2) 0.001(3) 0.005(3)
C27 0.091(6) 0.049(3) 0.037(3) -0.014(3) 0.011(3) 0.014(4)
C28 0.061(4) 0.041(3) 0.038(3) -0.005(2) 0.010(3) 0.008(3)
C29 0.035(3) 0.027(2) 0.040(3) 0.004(2) -0.003(2) -0.008(2)
C30 0.041(4) 0.042(3) 0.052(4) 0.004(3) -0.009(3) -0.008(3)
C31 0.030(3) 0.062(4) 0.078(5) -0.010(4) 0.000(3) -0.005(3)
C32 0.049(4) 0.041(3) 0.074(5) 0.009(3) -0.006(3) -0.021(3)
C33 0.034(3) 0.038(3) 0.049(4) -0.005(2) 0.006(3) 0.011(2)
C34 0.043(3) 0.048(3) 0.071(5) 0.011(3) -0.016(3) 0.014(3)
C35 0.039(4) 0.058(4) 0.108(6) -0.008(4) 0.023(4) 0.027(3)
C36 0.027(3) 0.052(3) 0.072(4) 0.001(3) 0.005(3) 0.001(3)
C41 0.055(4) 0.035(3) 0.035(3) -0.001(2) -0.003(3) -0.002(3)
C42 0.052(4) 0.052(3) 0.032(3) 0.005(2) -0.005(3) -0.003(3)
C43 0.053(3) 0.040(3) 0.034(3) 0.016(2) -0.003(3) 0.002(3)
C44 0.043(3) 0.025(2) 0.030(2) 0.0091(18) -0.008(2) 0.003(2)
C45 0.037(3) 0.023(2) 0.040(3) 0.003(2) -0.002(2) -0.007(2)
C46 0.058(4) 0.029(2) 0.056(4) -0.004(2) -0.008(3) 0.008(3)
C47 0.069(4) 0.040(3) 0.063(4) -0.023(3) -0.010(4) -0.004(3)
C48 0.056(4) 0.038(3) 0.038(3) 0.001(2) -0.008(3) -0.024(3)
C49 0.033(3) 0.032(3) 0.045(3) 0.008(2) -0.012(2) -0.001(2)
C50 0.032(3) 0.056(4) 0.075(5) -0.002(4) -0.011(3) 0.017(3)
C51 0.043(3) 0.057(4) 0.062(4) 0.012(3) -0.030(3) 0.001(3)
C52 0.029(3) 0.048(3) 0.061(4) 0.019(3) -0.009(3) -0.010(2)
C53 0.033(3) 0.047(3) 0.043(3) 0.019(3) -0.002(3) -0.010(2)
C54 0.043(3) 0.069(4) 0.047(3) 0.019(3) 0.011(3) 0.014(3)
C55 0.029(3) 0.052(3) 0.065(4) 0.019(3) -0.011(3) -0.005(3)
C56 0.042(4) 0.068(4) 0.099(6) 0.039(4) 0.006(4) -0.015(3)
B1 0.149(10) 0.052(5) 0.035(4) -0.011(3) 0.010(5) -0.039(5)
B2 0.074(5) 0.055(4) 0.037(4) 0.002(3) 0.001(4) -0.010(4)

loop_
_atom_type_symbol
_atom_type_description
_atom_type_scat_dispersion_real
_atom_type_scat_dispersion_imag
_atom_type_scat_source
C C 0.0033 0.0016 'International Tables Vol C Tables 4.2.6.8 and 6.1.1.4'
H H 0.0000 0.0000 'International Tables Vol C Tables 4.2.6.8 and 6.1.1.4'
B B 0.0013 0.0007 'International Tables Vol C Tables 4.2.6.8 and 6.1.1.4'
F F 0.0171 0.0103 'International Tables Vol C Tables 4.2.6.8 and 6.1.1.4'
O O 0.0106 0.0060 'International Tables Vol C Tables 4.2.6.8 and 6.1.1.4'
P P 0.1023 0.0942 'International Tables Vol C Tables 4.2.6.8 and 6.1.1.4'
Rh Rh -1.1178 0.9187 'International Tables Vol C Tables 4.2.6.8 and 6.1.1.4'
H H1- 0.0002 0.0003 'International Tables Vol C Tables 4.2.6.8 and 6.1.1.4'

loop_
_geom_angle_atom_site_label_1
_geom_angle_atom_site_label_2
_geom_angle_atom_site_label_3
_geom_angle
_geom_angle_site_symmetry_1
_geom_angle_site_symmetry_3
_geom_angle_publ_flag
H5 Rh1 H2 94(3) . . ?
H5 Rh1 H4 165(3) . . ?
H2 Rh1 H4 97(2) . . ?
H5 Rh1 H1 96(2) . . ?
H2 Rh1 H1 76.0(12) . . ?
H4 Rh1 H1 76.7(11) . . ?
H5 Rh1 P4 81(2) . . ?
H2 Rh1 P4 90.9(8) . . ?
H4 Rh1 P4 109.9(9) . . ?
H1 Rh1 P4 166.2(6) . . ?
H5 Rh1 P3 85(2) . . ?
H2 Rh1 P3 176.1(9) . . ?
H4 Rh1 P3 84.6(18) . . ?
H1 Rh1 P3 107.8(10) . . ?
P4 Rh1 P3 85.21(5) . . ?
H5 Rh1 Rh3 135(2) . . ?
H2 Rh1 Rh3 84.2(13) . . ?
H4 Rh1 Rh3 36.5(8) . . ?
H1 Rh1 Rh3 40.2(9) . . ?
P4 Rh1 Rh3 144.21(4) . . ?
P3 Rh1 Rh3 99.12(3) . . ?
H5 Rh1 Rh2 94(2) . . ?
H2 Rh1 Rh2 36.0(8) . . ?
H4 Rh1 Rh2 88.8(13) . . ?
H1 Rh1 Rh2 40.1(9) . . ?
P4 Rh1 Rh2 126.55(4) . . ?
P3 Rh1 Rh2 147.71(4) . . ?
Rh3 Rh1 Rh2 59.704(12) . . ?
H6 Rh2 H2 176(2) . . ?
H6 Rh2 H3 89(3) . . ?
H2 Rh2 H3 89(2) . . ?
H6 Rh2 H1 100(2) . . ?
H2 Rh2 H1 76.0(12) . . ?
H3 Rh2 H1 76.6(13) . . ?
H6 Rh2 P6 77(2) . . ?
H2 Rh2 P6 106.5(8) . . ?
H3 Rh2 P6 91.7(8) . . ?
H1 Rh2 P6 168.0(8) . . ?
H6 Rh2 P5 86(2) . . ?
H2 Rh2 P5 96.4(16) . . ?
H3 Rh2 P5 174.6(18) . . ?
H1 Rh2 P5 106.0(11) . . ?
P6 Rh2 P5 85.56(5) . . ?
H6 Rh2 Rh3 92(2) . . ?
H2 Rh2 Rh3 84.4(13) . . ?
H3 Rh2 Rh3 36.5(8) . . ?
H1 Rh2 Rh3 40.4(9) . . ?
P6 Rh2 Rh3 127.66(4) . . ?
P5 Rh2 Rh3 145.25(3) . . ?
H6 Rh2 Rh1 140(2) . . ?
H2 Rh2 Rh1 36.1(8) . . ?
H3 Rh2 Rh1 83.3(14) . . ?
H1 Rh2 Rh1 40.0(9) . . ?
P6 Rh2 Rh1 142.03(4) . . ?
P5 Rh2 Rh1 101.75(3) . . ?
Rh3 Rh2 Rh1 59.940(13) . . ?
H7 Rh3 H3 170(3) . . ?
H7 Rh3 H4 75(3) . . ?
H3 Rh3 H4 96(2) . . ?
H7 Rh3 H1 103(2) . . ?
H3 Rh3 H1 76.8(13) . . ?
H4 Rh3 H1 76.7(11) . . ?
H7 Rh3 P2 77(2) . . ?
H3 Rh3 P2 102.0(8) . . ?
H4 Rh3 P2 92.6(8) . . ?
H1 Rh3 P2 169.0(11) . . ?
H7 Rh3 P1 92(2) . . ?
H3 Rh3 P1 98.0(19) . . ?
H4 Rh3 P1 166.3(19) . . ?
H1 Rh3 P1 105.1(11) . . ?
P2 Rh3 P1 85.91(4) . . ?
H7 Rh3 Rh2 143(2) . . ?
H3 Rh3 Rh2 36.6(8) . . ?
H4 Rh3 Rh2 89.4(13) . . ?
H1 Rh3 Rh2 40.5(9) . . ?
P2 Rh3 Rh2 138.41(3) . . ?
P1 Rh3 Rh2 100.79(3) . . ?
H7 Rh3 Rh1 90(2) . . ?
H3 Rh3 Rh1 83.7(14) . . ?
H4 Rh3 Rh1 36.6(8) . . ?
H1 Rh3 Rh1 40.3(9) . . ?
P2 Rh3 Rh1 128.86(3) . . ?
P1 Rh3 Rh1 144.31(3) . . ?
Rh2 Rh3 Rh1 60.357(11) . . ?
C1 P1 C4 95.4(2) . . ?
C1 P1 C9 104.7(3) . . ?
C4 P1 C9 107.3(2) . . ?
C1 P1 Rh3 119.44(18) . . ?
C4 P1 Rh3 109.85(16) . . ?
C9 P1 Rh3 117.47(17) . . ?
C8 P2 C5 95.5(2) . . ?
C8 P2 C13 105.4(2) . . ?
C5 P2 C13 108.2(2) . . ?
C8 P2 Rh3 117.83(17) . . ?
C5 P2 Rh3 112.70(17) . . ?
C13 P2 Rh3 115.16(17) . . ?
C21 P3 C29 107.1(3) . . ?
C21 P3 C24 94.6(2) . . ?
C29 P3 C24 106.4(2) . . ?
C21 P3 Rh1 117.38(18) . . ?
C29 P3 Rh1 117.49(17) . . ?
C24 P3 Rh1 111.06(17) . . ?
C28 P4 C25 95.8(3) . . ?
C28 P4 C33 105.8(3) . . ?
C25 P4 C33 109.5(3) . . ?
C28 P4 Rh1 116.1(2) . . ?
C25 P4 Rh1 111.99(19) . . ?
C33 P4 Rh1 115.67(18) . . ?
C41 P5 C49 107.2(3) . . ?
C41 P5 C44 94.4(2) . . ?
C49 P5 C44 106.3(2) . . ?
C41 P5 Rh2 119.57(19) . . ?
C49 P5 Rh2 116.11(19) . . ?
C44 P5 Rh2 110.43(16) . . ?
C48 P6 C45 94.7(2) . . ?
C48 P6 C53 104.8(3) . . ?
C45 P6 C53 110.6(3) . . ?
C48 P6 Rh2 116.68(19) . . ?
C45 P6 Rh2 109.80(17) . . ?
C53 P6 Rh2 117.88(18) . . ?
Rh3 H1 Rh1 99.5(18) . . ?
Rh3 H1 Rh2 99.1(18) . . ?
Rh1 H1 Rh2 99.9(18) . . ?
Rh2 H2 Rh1 107.9(16) . . ?
Rh3 H3 Rh2 106.9(16) . . ?
Rh3 H4 Rh1 106.9(16) . . ?
C2 C1 P1 106.6(4) . . ?
C2 C1 H1A 110.4 . . ?
P1 C1 H1A 110.4 . . ?
C2 C1 H1B 110.4 . . ?
P1 C1 H1B 110.4 . . ?
H1A C1 H1B 108.6 . . ?
C3 C2 C1 106.8(4) . . ?
C3 C2 H2A 110.4 . . ?
C1 C2 H2A 110.4 . . ?
C3 C2 H2B 110.4 . . ?
C1 C2 H2B 110.4 . . ?
H2A C2 H2B 108.6 . . ?
C2 C3 C4 110.2(5) . . ?
C2 C3 H3A 109.6 . . ?
C4 C3 H3A 109.6 . . ?
C2 C3 H3B 109.6 . . ?
C4 C3 H3B 109.6 . . ?
H3A C3 H3B 108.1 . . ?
C5 C4 C3 114.7(5) . . ?
C5 C4 P1 114.8(3) . . ?
C3 C4 P1 103.4(4) . . ?
C5 C4 H4A 107.9 . . ?
C3 C4 H4A 107.9 . . ?
P1 C4 H4A 107.9 . . ?
C4 C5 C6 114.3(4) . . ?
C4 C5 P2 113.7(3) . . ?
C6 C5 P2 103.3(3) . . ?
C4 C5 H5A 108.4 . . ?
C6 C5 H5A 108.4 . . ?
P2 C5 H5A 108.4 . . ?
C7 C6 C5 108.0(4) . . ?
C7 C6 H6A 110.1 . . ?
C5 C6 H6A 110.1 . . ?
C7 C6 H6B 110.1 . . ?
C5 C6 H6B 110.1 . . ?
H6A C6 H6B 108.4 . . ?
C6 C7 C8 106.1(4) . . ?
C6 C7 H7A 110.5 . . ?
C8 C7 H7A 110.5 . . ?
C6 C7 H7B 110.5 . . ?
C8 C7 H7B 110.5 . . ?
H7A C7 H7B 108.7 . . ?
C7 C8 P2 105.6(3) . . ?
C7 C8 H8A 110.6 . . ?
P2 C8 H8A 110.6 . . ?
C7 C8 H8B 110.6 . . ?
P2 C8 H8B 110.6 . . ?
H8A C8 H8B 108.7 . . ?
C11 C9 C10 111.0(5) . . ?
C11 C9 C12 108.1(5) . . ?
C10 C9 C12 108.5(5) . . ?
C11 C9 P1 107.3(4) . . ?
C10 C9 P1 110.0(3) . . ?
C12 C9 P1 112.0(4) . . ?
C9 C10 H10A 109.5 . . ?
C9 C10 H10B 109.5 . . ?
H10A C10 H10B 109.5 . . ?
C9 C10 H10C 109.5 . . ?
H10A C10 H10C 109.5 . . ?
H10B C10 H10C 109.5 . . ?
C9 C11 H11A 109.5 . . ?
C9 C11 H11B 109.5 . . ?
H11A C11 H11B 109.5 . . ?
C9 C11 H11C 109.5 . . ?
H11A C11 H11C 109.5 . . ?
H11B C11 H11C 109.5 . . ?
C9 C12 H12A 109.5 . . ?
C9 C12 H12B 109.5 . . ?
H12A C12 H12B 109.5 . . ?
C9 C12 H12C 109.5 . . ?
H12A C12 H12C 109.5 . . ?
H12B C12 H12C 109.5 . . ?
C14 C13 C16 110.4(5) . . ?
C14 C13 C15 109.6(5) . . ?
C16 C13 C15 109.0(5) . . ?
C14 C13 P2 109.5(4) . . ?
C16 C13 P2 107.9(4) . . ?
C15 C13 P2 110.4(4) . . ?
C13 C14 H14A 109.5 . . ?
C13 C14 H14B 109.5 . . ?
H14A C14 H14B 109.5 . . ?
C13 C14 H14C 109.5 . . ?
H14A C14 H14C 109.5 . . ?
H14B C14 H14C 109.5 . . ?
C13 C15 H15A 109.5 . . ?
C13 C15 H15B 109.5 . . ?
H15A C15 H15B 109.5 . . ?
C13 C15 H15C 109.5 . . ?
H15A C15 H15C 109.5 . . ?
H15B C15 H15C 109.5 . . ?
C13 C16 H16A 109.5 . . ?
C13 C16 H16B 109.5 . . ?
H16A C16 H16B 109.5 . . ?
C13 C16 H16C 109.5 . . ?
H16A C16 H16C 109.5 . . ?
H16B C16 H16C 109.5 . . ?
C22 C21 P3 105.8(4) . . ?
C22 C21 H21A 110.6 . . ?
P3 C21 H21A 110.6 . . ?
C22 C21 H21B 110.6 . . ?
P3 C21 H21B 110.6 . . ?
H21A C21 H21B 108.7 . . ?
C23 C22 C21 107.4(4) . . ?
C23 C22 H22A 110.2 . . ?
C21 C22 H22A 110.2 . . ?
C23 C22 H22B 110.2 . . ?
C21 C22 H22B 110.2 . . ?
H22A C22 H22B 108.5 . . ?
C22 C23 C24 110.4(5) . . ?
C22 C23 H23A 109.6 . . ?
C24 C23 H23A 109.6 . . ?
C22 C23 H23B 109.6 . . ?
C24 C23 H23B 109.6 . . ?
H23A C23 H23B 108.1 . . ?
C25 C24 C23 115.3(5) . . ?
C25 C24 P3 113.6(3) . . ?
C23 C24 P3 105.0(4) . . ?
C25 C24 H24A 107.5 . . ?
C23 C24 H24A 107.5 . . ?
P3 C24 H24A 107.5 . . ?
C24 C25 C26 116.8(5) . . ?
C24 C25 P4 114.0(3) . . ?
C26 C25 P4 102.6(4) . . ?
C24 C25 H25A 107.6 . . ?
C26 C25 H25A 107.6 . . ?
P4 C25 H25A 107.6 . . ?
C27 C26 C25 109.3(6) . . ?
C27 C26 H26A 109.8 . . ?
C25 C26 H26A 109.8 . . ?
C27 C26 H26B 109.8 . . ?
C25 C26 H26B 109.8 . . ?
H26A C26 H26B 108.3 . . ?
C26 C27 C28 106.7(5) . . ?
C26 C27 H27A 110.4 . . ?
C28 C27 H27A 110.4 . . ?
C26 C27 H27B 110.4 . . ?
C28 C27 H27B 110.4 . . ?
H27A C27 H27B 108.6 . . ?
C27 C28 P4 105.5(4) . . ?
C27 C28 H28A 110.6 . . ?
P4 C28 H28A 110.6 . . ?
C27 C28 H28B 110.6 . . ?
P4 C28 H28B 110.6 . . ?
H28A C28 H28B 108.8 . . ?
C30 C29 C31 110.6(5) . . ?
C30 C29 C32 109.4(5) . . ?
C31 C29 C32 107.2(5) . . ?
C30 C29 P3 109.8(4) . . ?
C31 C29 P3 108.1(4) . . ?
C32 C29 P3 111.8(4) . . ?
C29 C30 H30A 109.5 . . ?
C29 C30 H30B 109.5 . . ?
H30A C30 H30B 109.5 . . ?
C29 C30 H30C 109.5 . . ?
H30A C30 H30C 109.5 . . ?
H30B C30 H30C 109.5 . . ?
C29 C31 H31A 109.5 . . ?
C29 C31 H31B 109.5 . . ?
H31A C31 H31B 109.5 . . ?
C29 C31 H31C 109.5 . . ?
H31A C31 H31C 109.5 . . ?
H31B C31 H31C 109.5 . . ?
C29 C32 H32A 109.5 . . ?
C29 C32 H32B 109.5 . . ?
H32A C32 H32B 109.5 . . ?
C29 C32 H32C 109.5 . . ?
H32A C32 H32C 109.5 . . ?
H32B C32 H32C 109.5 . . ?
C36 C33 C34 111.2(5) . . ?
C36 C33 C35 109.7(5) . . ?
C34 C33 C35 108.6(5) . . ?
C36 C33 P4 109.2(4) . . ?
C34 C33 P4 109.0(4) . . ?
C35 C33 P4 109.2(5) . . ?
C33 C34 H34A 109.5 . . ?
C33 C34 H34B 109.5 . . ?
H34A C34 H34B 109.5 . . ?
C33 C34 H34C 109.5 . . ?
H34A C34 H34C 109.5 . . ?
H34B C34 H34C 109.5 . . ?
C33 C35 H35A 109.5 . . ?
C33 C35 H35B 109.5 . . ?
H35A C35 H35B 109.5 . . ?
C33 C35 H35C 109.5 . . ?
H35A C35 H35C 109.5 . . ?
H35B C35 H35C 109.5 . . ?
C33 C36 H36A 109.5 . . ?
C33 C36 H36B 109.5 . . ?
H36A C36 H36B 109.5 . . ?
C33 C36 H36C 109.5 . . ?
H36A C36 H36C 109.5 . . ?
H36B C36 H36C 109.5 . . ?
C42 C41 P5 106.6(4) . . ?
C42 C41 H41A 110.4 . . ?
P5 C41 H41A 110.4 . . ?
C42 C41 H41B 110.4 . . ?
P5 C41 H41B 110.4 . . ?
H41A C41 H41B 108.6 . . ?
C43 C42 C41 107.3(4) . . ?
C43 C42 H42A 110.3 . . ?
C41 C42 H42A 110.3 . . ?
C43 C42 H42B 110.3 . . ?
C41 C42 H42B 110.3 . . ?
H42A C42 H42B 108.5 . . ?
C42 C43 C44 110.5(5) . . ?
C42 C43 H43A 109.6 . . ?
C44 C43 H43A 109.6 . . ?
C42 C43 H43B 109.6 . . ?
C44 C43 H43B 109.6 . . ?
H43A C43 H43B 108.1 . . ?
C45 C44 C43 114.7(5) . . ?
C45 C44 P5 112.4(3) . . ?
C43 C44 P5 105.6(3) . . ?
C45 C44 H44A 108.0 . . ?
C43 C44 H44A 108.0 . . ?
P5 C44 H44A 108.0 . . ?
C46 C45 C44 116.1(5) . . ?
C46 C45 P6 102.9(4) . . ?
C44 C45 P6 113.6(3) . . ?
C46 C45 H45A 107.9 . . ?
C44 C45 H45A 107.9 . . ?
P6 C45 H45A 107.9 . . ?
C45 C46 C47 107.5(5) . . ?
C45 C46 H46A 110.2 . . ?
C47 C46 H46A 110.2 . . ?
C45 C46 H46B 110.2 . . ?
C47 C46 H46B 110.2 . . ?
H46A C46 H46B 108.5 . . ?
C46 C47 C48 108.3(4) . . ?
C46 C47 H47A 110.0 . . ?
C48 C47 H47A 110.0 . . ?
C46 C47 H47B 110.0 . . ?
C48 C47 H47B 110.0 . . ?
H47A C47 H47B 108.4 . . ?
C47 C48 P6 106.2(4) . . ?
C47 C48 H48A 110.5 . . ?
P6 C48 H48A 110.5 . . ?
C47 C48 H48B 110.5 . . ?
P6 C48 H48B 110.5 . . ?
H48A C48 H48B 108.7 . . ?
C52 C49 C50 110.1(5) . . ?
C52 C49 C51 108.5(5) . . ?
C50 C49 C51 109.5(5) . . ?
C52 C49 P5 108.1(4) . . ?
C50 C49 P5 108.3(4) . . ?
C51 C49 P5 112.2(4) . . ?
C49 C50 H50A 109.5 . . ?
C49 C50 H50B 109.5 . . ?
H50A C50 H50B 109.5 . . ?
C49 C50 H50C 109.5 . . ?
H50A C50 H50C 109.5 . . ?
H50B C50 H50C 109.5 . . ?
C49 C51 H51A 109.5 . . ?
C49 C51 H51B 109.5 . . ?
H51A C51 H51B 109.5 . . ?
C49 C51 H51C 109.5 . . ?
H51A C51 H51C 109.5 . . ?
H51B C51 H51C 109.5 . . ?
C49 C52 H52A 109.5 . . ?
C49 C52 H52B 109.5 . . ?
H52A C52 H52B 109.5 . . ?
C49 C52 H52C 109.5 . . ?
H52A C52 H52C 109.5 . . ?
H52B C52 H52C 109.5 . . ?
C54 C53 C56 109.7(6) . . ?
C54 C53 C55 108.5(5) . . ?
C56 C53 C55 109.4(5) . . ?
C54 C53 P6 111.1(4) . . ?
C56 C53 P6 111.4(5) . . ?
C55 C53 P6 106.5(4) . . ?
C53 C54 H54A 109.5 . . ?
C53 C54 H54B 109.5 . . ?
H54A C54 H54B 109.5 . . ?
C53 C54 H54C 109.5 . . ?
H54A C54 H54C 109.5 . . ?
H54B C54 H54C 109.5 . . ?
C53 C55 H55A 109.5 . . ?
C53 C55 H55B 109.5 . . ?
H55A C55 H55B 109.5 . . ?
C53 C55 H55C 109.5 . . ?
H55A C55 H55C 109.5 . . ?
H55B C55 H55C 109.5 . . ?
C53 C56 H56A 109.5 . . ?
C53 C56 H56B 109.5 . . ?
H56A C56 H56B 109.5 . . ?
C53 C56 H56C 109.5 . . ?
H56A C56 H56C 109.5 . . ?
H56B C56 H56C 109.5 . . ?
F2 B1 F1 109.9(4) . . ?
F2 B1 F2' 31.4(5) . . ?
F1 B1 F2' 85.2(5) . . ?
F2 B1 F4' 78.5(5) . . ?
F1 B1 F4' 138.2(5) . . ?
F2' B1 F4' 109.8(4) . . ?
F2 B1 F1' 123.6(6) . . ?
F1 B1 F1' 31.2(4) . . ?
F2' B1 F1' 109.6(4) . . ?
F4' B1 F1' 109.4(4) . . ?
F2 B1 F3' 120.8(7) . . ?
F1 B1 F3' 101.1(6) . . ?
F2' B1 F3' 109.7(4) . . ?
F4' B1 F3' 109.2(4) . . ?
F1' B1 F3' 109.1(4) . . ?
F2 B1 F3 110.5(4) . . ?
F1 B1 F3 108.6(4) . . ?
F2' B1 F3 102.3(7) . . ?
F4' B1 F3 105.8(6) . . ?
F1' B1 F3 119.4(6) . . ?
F3' B1 F3 10.6(7) . . ?
F2 B1 F4 109.3(4) . . ?
F1 B1 F4 109.2(4) . . ?
F2' B1 F4 138.0(7) . . ?
F4' B1 F4 35.3(6) . . ?
F1' B1 F4 78.0(5) . . ?
F3' B1 F4 106.0(8) . . ?
F3 B1 F4 109.3(4) . . ?
F7 B2 F8' 71.0(6) . . ?
F7 B2 F6' 144.3(7) . . ?
F8' B2 F6' 110.2(4) . . ?
F7 B2 F6 111.0(4) . . ?
F8' B2 F6 126.5(8) . . ?
F6' B2 F6 38.1(5) . . ?
F7 B2 F5' 102.6(8) . . ?
F8' B2 F5' 109.9(4) . . ?
F6' B2 F5' 109.8(4) . . ?
F6 B2 F5' 120.6(8) . . ?
F7 B2 F5 109.6(4) . . ?
F8' B2 F5 119.9(8) . . ?
F6' B2 F5 100.5(8) . . ?
F6 B2 F5 109.7(4) . . ?
F5' B2 F5 11.0(9) . . ?
F7 B2 F7' 44.6(5) . . ?
F8' B2 F7' 109.5(4) . . ?
F6' B2 F7' 108.3(4) . . ?
F6 B2 F7' 70.3(5) . . ?
F5' B2 F7' 109.1(4) . . ?
F5 B2 F7' 107.7(7) . . ?
F7 B2 F8 109.3(4) . . ?
F8' B2 F8 38.4(6) . . ?
F6' B2 F8 77.2(6) . . ?
F6 B2 F8 108.2(4) . . ?
F5' B2 F8 104.6(8) . . ?
F5 B2 F8 109.0(4) . . ?
F7' B2 F8 141.0(7) . . ?
O101 C100 O102 81(2) . . ?

loop_
_geom_bond_atom_site_label_1
_geom_bond_atom_site_label_2
_geom_bond_distance
_geom_bond_site_symmetry_2
_geom_bond_publ_flag
Rh1 H5 1.43(3) . ?
Rh1 H2 1.725(18) . ?
Rh1 H4 1.729(18) . ?
Rh1 H1 1.82(2) . ?
Rh1 P4 2.2294(12) . ?
Rh1 P3 2.3079(12) . ?
Rh1 Rh3 2.7773(5) . ?
Rh1 Rh2 2.7889(4) . ?
Rh2 H6 1.42(3) . ?
Rh2 H2 1.724(18) . ?
Rh2 H3 1.726(18) . ?
Rh2 H1 1.82(2) . ?
Rh2 P6 2.2242(12) . ?
Rh2 P5 2.2993(12) . ?
Rh2 Rh3 2.7706(5) . ?
Rh3 H7 1.42(3) . ?
Rh3 H3 1.723(18) . ?
Rh3 H4 1.728(18) . ?
Rh3 H1 1.82(2) . ?
Rh3 P2 2.2325(11) . ?
Rh3 P1 2.3149(12) . ?
P1 C1 1.839(5) . ?
P1 C4 1.864(5) . ?
P1 C9 1.871(5) . ?
P2 C8 1.838(5) . ?
P2 C5 1.855(5) . ?
P2 C13 1.877(5) . ?
P3 C21 1.838(6) . ?
P3 C29 1.854(5) . ?
P3 C24 1.857(5) . ?
P4 C28 1.845(6) . ?
P4 C25 1.858(5) . ?
P4 C33 1.880(6) . ?
P5 C41 1.827(5) . ?
P5 C49 1.866(5) . ?
P5 C44 1.872(5) . ?
P6 C48 1.840(6) . ?
P6 C45 1.857(5) . ?
P6 C53 1.858(6) . ?
C1 C2 1.529(8) . ?
C1 H1A 0.9700 . ?
C1 H1B 0.9700 . ?
C2 C3 1.513(9) . ?
C2 H2A 0.9700 . ?
C2 H2B 0.9700 . ?
C3 C4 1.541(7) . ?
C3 H3A 0.9700 . ?
C3 H3B 0.9700 . ?
C4 C5 1.518(7) . ?
C4 H4A 0.9800 . ?
C5 C6 1.544(7) . ?
C5 H5A 0.9800 . ?
C6 C7 1.522(7) . ?
C6 H6A 0.9700 . ?
C6 H6B 0.9700 . ?
C7 C8 1.544(7) . ?
C7 H7A 0.9700 . ?
C7 H7B 0.9700 . ?
C8 H8A 0.9700 . ?
C8 H8B 0.9700 . ?
C9 C11 1.525(8) . ?
C9 C10 1.530(8) . ?
C9 C12 1.539(7) . ?
C10 H10A 0.9600 . ?
C10 H10B 0.9600 . ?
C10 H10C 0.9600 . ?
C11 H11A 0.9600 . ?
C11 H11B 0.9600 . ?
C11 H11C 0.9600 . ?
C12 H12A 0.9600 . ?
C12 H12B 0.9600 . ?
C12 H12C 0.9600 . ?
C13 C14 1.519(8) . ?
C13 C16 1.525(8) . ?
C13 C15 1.545(7) . ?
C14 H14A 0.9600 . ?
C14 H14B 0.9600 . ?
C14 H14C 0.9600 . ?
C15 H15A 0.9600 . ?
C15 H15B 0.9600 . ?
C15 H15C 0.9600 . ?
C16 H16A 0.9600 . ?
C16 H16B 0.9600 . ?
C16 H16C 0.9600 . ?
C21 C22 1.523(7) . ?
C21 H21A 0.9700 . ?
C21 H21B 0.9700 . ?
C22 C23 1.493(9) . ?
C22 H22A 0.9700 . ?
C22 H22B 0.9700 . ?
C23 C24 1.539(7) . ?
C23 H23A 0.9700 . ?
C23 H23B 0.9700 . ?
C24 C25 1.512(8) . ?
C24 H24A 0.9800 . ?
C25 C26 1.534(8) . ?
C25 H25A 0.9800 . ?
C26 C27 1.514(9) . ?
C26 H26A 0.9700 . ?
C26 H26B 0.9700 . ?
C27 C28 1.539(8) . ?
C27 H27A 0.9700 . ?
C27 H27B 0.9700 . ?
C28 H28A 0.9700 . ?
C28 H28B 0.9700 . ?
C29 C30 1.519(8) . ?
C29 C31 1.530(8) . ?
C29 C32 1.556(7) . ?
C30 H30A 0.9600 . ?
C30 H30B 0.9600 . ?
C30 H30C 0.9600 . ?
C31 H31A 0.9600 . ?
C31 H31B 0.9600 . ?
C31 H31C 0.9600 . ?
C32 H32A 0.9600 . ?
C32 H32B 0.9600 . ?
C32 H32C 0.9600 . ?
C33 C36 1.489(8) . ?
C33 C34 1.526(9) . ?
C33 C35 1.548(8) . ?
C34 H34A 0.9600 . ?
C34 H34B 0.9600 . ?
C34 H34C 0.9600 . ?
C35 H35A 0.9600 . ?
C35 H35B 0.9600 . ?
C35 H35C 0.9600 . ?
C36 H36A 0.9600 . ?
C36 H36B 0.9600 . ?
C36 H36C 0.9600 . ?
C41 C42 1.540(7) . ?
C41 H41A 0.9700 . ?
C41 H41B 0.9700 . ?
C42 C43 1.505(8) . ?
C42 H42A 0.9700 . ?
C42 H42B 0.9700 . ?
C43 C44 1.540(8) . ?
C43 H43A 0.9700 . ?
C43 H43B 0.9700 . ?
C44 C45 1.533(7) . ?
C44 H44A 0.9800 . ?
C45 C46 1.505(7) . ?
C45 H45A 0.9800 . ?
C46 C47 1.534(9) . ?
C46 H46A 0.9700 . ?
C46 H46B 0.9700 . ?
C47 C48 1.539(9) . ?
C47 H47A 0.9700 . ?
C47 H47B 0.9700 . ?
C48 H48A 0.9700 . ?
C48 H48B 0.9700 . ?
C49 C52 1.522(7) . ?
C49 C50 1.527(9) . ?
C49 C51 1.534(8) . ?
C50 H50A 0.9600 . ?
C50 H50B 0.9600 . ?
C50 H50C 0.9600 . ?
C51 H51A 0.9600 . ?
C51 H51B 0.9600 . ?
C51 H51C 0.9600 . ?
C52 H52A 0.9600 . ?
C52 H52B 0.9600 . ?
C52 H52C 0.9600 . ?
C53 C54 1.519(9) . ?
C53 C56 1.523(8) . ?
C53 C55 1.546(8) . ?
C54 H54A 0.9600 . ?
C54 H54B 0.9600 . ?
C54 H54C 0.9600 . ?
C55 H55A 0.9600 . ?
C55 H55B 0.9600 . ?
C55 H55C 0.9600 . ?
C56 H56A 0.9600 . ?
C56 H56B 0.9600 . ?
C56 H56C 0.9600 . ?
B1 F2 1.360(3) . ?
B1 F1 1.362(3) . ?
B1 F2' 1.364(3) . ?
B1 F4' 1.364(3) . ?
B1 F1' 1.365(3) . ?
B1 F3' 1.366(3) . ?
B1 F3 1.367(3) . ?
B1 F4 1.367(3) . ?
B2 F7 1.357(3) . ?
B2 F8' 1.361(3) . ?
B2 F6' 1.362(3) . ?
B2 F6 1.362(3) . ?
B2 F5' 1.363(3) . ?
B2 F5 1.369(3) . ?
B2 F7' 1.371(3) . ?
B2 F8 1.372(3) . ?
C100 O101 1.44(2) . ?
C100 O102 1.44(2) . ?
C200 O200 1.38(3) . ?

loop_
_geom_torsion_atom_site_label_1
_geom_torsion_atom_site_label_2
_geom_torsion_atom_site_label_3
_geom_torsion_atom_site_label_4
_geom_torsion
_geom_torsion_site_symmetry_1
_geom_torsion_site_symmetry_2
_geom_torsion_site_symmetry_3
_geom_torsion_site_symmetry_4
_geom_torsion_publ_flag
H5 Rh1 Rh2 H6 92(4) . . . . ?
H2 Rh1 Rh2 H6 -177(4) . . . . ?
H4 Rh1 Rh2 H6 -73(4) . . . . ?
H1 Rh1 Rh2 H6 -3(4) . . . . ?
P4 Rh1 Rh2 H6 173(4) . . . . ?
P3 Rh1 Rh2 H6 5(4) . . . . ?
Rh3 Rh1 Rh2 H6 -50(4) . . . . ?
H5 Rh1 Rh2 H2 -91(4) . . . . ?
H4 Rh1 Rh2 H2 104(3) . . . . ?
H1 Rh1 Rh2 H2 174(3) . . . . ?
P4 Rh1 Rh2 H2 -10(3) . . . . ?
P3 Rh1 Rh2 H2 -178(3) . . . . ?
Rh3 Rh1 Rh2 H2 127(3) . . . . ?
H5 Rh1 Rh2 H3 171(3) . . . . ?
H2 Rh1 Rh2 H3 -97(3) . . . . ?
H4 Rh1 Rh2 H3 7(2) . . . . ?
H1 Rh1 Rh2 H3 77(2) . . . . ?
P4 Rh1 Rh2 H3 -107.5(15) . . . . ?
P3 Rh1 Rh2 H3 84.4(15) . . . . ?
Rh3 Rh1 Rh2 H3 29.9(15) . . . . ?
H5 Rh1 Rh2 H1 94(3) . . . . ?
H2 Rh1 Rh2 H1 -174(3) . . . . ?
H4 Rh1 Rh2 H1 -71(2) . . . . ?
P4 Rh1 Rh2 H1 175.3(17) . . . . ?
P3 Rh1 Rh2 H1 7.3(17) . . . . ?
Rh3 Rh1 Rh2 H1 -47.2(17) . . . . ?
H5 Rh1 Rh2 P6 -105(2) . . . . ?
H2 Rh1 Rh2 P6 -13(3) . . . . ?
H4 Rh1 Rh2 P6 90.6(16) . . . . ?
H1 Rh1 Rh2 P6 161.2(17) . . . . ?
P4 Rh1 Rh2 P6 -23.48(8) . . . . ?
P3 Rh1 Rh2 P6 168.44(8) . . . . ?
Rh3 Rh1 Rh2 P6 113.94(6) . . . . ?
H5 Rh1 Rh2 P5 -7(2) . . . . ?
H2 Rh1 Rh2 P5 85(3) . . . . ?
H4 Rh1 Rh2 P5 -171.4(16) . . . . ?
H1 Rh1 Rh2 P5 -100.9(17) . . . . ?
P4 Rh1 Rh2 P5 74.45(6) . . . . ?
P3 Rh1 Rh2 P5 -93.62(8) . . . . ?
Rh3 Rh1 Rh2 P5 -148.13(4) . . . . ?
H5 Rh1 Rh2 Rh3 142(2) . . . . ?
H2 Rh1 Rh2 Rh3 -127(3) . . . . ?
H4 Rh1 Rh2 Rh3 -23.3(16) . . . . ?
H1 Rh1 Rh2 Rh3 47.2(17) . . . . ?
P4 Rh1 Rh2 Rh3 -137.42(5) . . . . ?
P3 Rh1 Rh2 Rh3 54.50(7) . . . . ?
H6 Rh2 Rh3 H7 111(4) . . . . ?
H2 Rh2 Rh3 H7 -68(4) . . . . ?
H3 Rh2 Rh3 H7 -164(5) . . . . ?
H1 Rh2 Rh3 H7 7(4) . . . . ?
P6 Rh2 Rh3 H7 -175(4) . . . . ?
P5 Rh2 Rh3 H7 25(4) . . . . ?
Rh1 Rh2 Rh3 H7 -40(4) . . . . ?
H6 Rh2 Rh3 H3 -86(4) . . . . ?
H2 Rh2 Rh3 H3 96(4) . . . . ?
H1 Rh2 Rh3 H3 170(4) . . . . ?
P6 Rh2 Rh3 H3 -11(3) . . . . ?
P5 Rh2 Rh3 H3 -171(3) . . . . ?
Rh1 Rh2 Rh3 H3 124(3) . . . . ?
H6 Rh2 Rh3 H4 174(3) . . . . ?
H2 Rh2 Rh3 H4 -5(2) . . . . ?
H3 Rh2 Rh3 H4 -100(3) . . . . ?
H1 Rh2 Rh3 H4 70(2) . . . . ?
P6 Rh2 Rh3 H4 -111.4(16) . . . . ?
P5 Rh2 Rh3 H4 88.4(16) . . . . ?
Rh1 Rh2 Rh3 H4 23.3(16) . . . . ?
H6 Rh2 Rh3 H1 104(3) . . . . ?
H2 Rh2 Rh3 H1 -75(2) . . . . ?
H3 Rh2 Rh3 H1 -170(4) . . . . ?
P6 Rh2 Rh3 H1 178.5(17) . . . . ?
P5 Rh2 Rh3 H1 18.3(17) . . . . ?
Rh1 Rh2 Rh3 H1 -46.7(17) . . . . ?
H6 Rh2 Rh3 P2 -93(2) . . . . ?
H2 Rh2 Rh3 P2 88.4(13) . . . . ?
H3 Rh2 Rh3 P2 -7(3) . . . . ?
H1 Rh2 Rh3 P2 163.2(17) . . . . ?
P6 Rh2 Rh3 P2 -18.23(7) . . . . ?
P5 Rh2 Rh3 P2 -178.41(8) . . . . ?
Rh1 Rh2 Rh3 P2 116.51(5) . . . . ?
H6 Rh2 Rh3 P1 3(2) . . . . ?
H2 Rh2 Rh3 P1 -175.6(13) . . . . ?
H3 Rh2 Rh3 P1 89(3) . . . . ?
H1 Rh2 Rh3 P1 -100.7(17) . . . . ?
P6 Rh2 Rh3 P1 77.81(6) . . . . ?
P5 Rh2 Rh3 P1 -82.37(7) . . . . ?
Rh1 Rh2 Rh3 P1 -147.45(3) . . . . ?
H6 Rh2 Rh3 Rh1 151(2) . . . . ?
H2 Rh2 Rh3 Rh1 -28.1(13) . . . . ?
H3 Rh2 Rh3 Rh1 -124(3) . . . . ?
H1 Rh2 Rh3 Rh1 46.7(17) . . . . ?
P6 Rh2 Rh3 Rh1 -134.74(5) . . . . ?
P5 Rh2 Rh3 Rh1 65.08(6) . . . . ?
H5 Rh1 Rh3 H7 96(4) . . . . ?
H2 Rh1 Rh3 H7 -175(3) . . . . ?
H4 Rh1 Rh3 H7 -64(4) . . . . ?
H1 Rh1 Rh3 H7 110(3) . . . . ?
P4 Rh1 Rh3 H7 -91(2) . . . . ?
P3 Rh1 Rh3 H7 3(2) . . . . ?
Rh2 Rh1 Rh3 H7 157(2) . . . . ?
H5 Rh1 Rh3 H3 -91(3) . . . . ?
H2 Rh1 Rh3 H3 -1.8(18) . . . . ?
H4 Rh1 Rh3 H3 108(3) . . . . ?
H1 Rh1 Rh3 H3 -77(2) . . . . ?
P4 Rh1 Rh3 H3 81.7(15) . . . . ?
P3 Rh1 Rh3 H3 176.2(15) . . . . ?
Rh2 Rh1 Rh3 H3 -29.9(15) . . . . ?
H5 Rh1 Rh3 H4 160(5) . . . . ?
H2 Rh1 Rh3 H4 -110(3) . . . . ?
H1 Rh1 Rh3 H4 175(4) . . . . ?
P4 Rh1 Rh3 H4 -27(3) . . . . ?
P3 Rh1 Rh3 H4 68(3) . . . . ?
Rh2 Rh1 Rh3 H4 -138(3) . . . . ?
H5 Rh1 Rh3 H1 -14(3) . . . . ?
H2 Rh1 Rh3 H1 75(2) . . . . ?
H4 Rh1 Rh3 H1 -175(4) . . . . ?
P4 Rh1 Rh3 H1 158.7(17) . . . . ?
P3 Rh1 Rh3 H1 -106.8(17) . . . . ?
Rh2 Rh1 Rh3 H1 47.0(17) . . . . ?
H5 Rh1 Rh3 P2 168(3) . . . . ?
H2 Rh1 Rh3 P2 -102.2(13) . . . . ?
H4 Rh1 Rh3 P2 8(3) . . . . ?
H1 Rh1 Rh3 P2 -177.3(17) . . . . ?
P4 Rh1 Rh3 P2 -18.62(8) . . . . ?
P3 Rh1 Rh3 P2 75.85(5) . . . . ?
Rh2 Rh1 Rh3 P2 -130.28(4) . . . . ?
H5 Rh1 Rh3 P1 4(3) . . . . ?
H2 Rh1 Rh3 P1 93.1(13) . . . . ?
H4 Rh1 Rh3 P1 -157(3) . . . . ?
H1 Rh1 Rh3 P1 17.9(17) . . . . ?
P4 Rh1 Rh3 P1 176.62(8) . . . . ?
P3 Rh1 Rh3 P1 -88.90(7) . . . . ?
Rh2 Rh1 Rh3 P1 64.96(6) . . . . ?
H5 Rh1 Rh3 Rh2 -61(3) . . . . ?
H2 Rh1 Rh3 Rh2 28.1(13) . . . . ?
H4 Rh1 Rh3 Rh2 138(3) . . . . ?
H1 Rh1 Rh3 Rh2 -47.0(17) . . . . ?
P4 Rh1 Rh3 Rh2 111.66(6) . . . . ?
P3 Rh1 Rh3 Rh2 -153.86(4) . . . . ?
H7 Rh3 P1 C1 -172(2) . . . . ?
H3 Rh3 P1 C1 10.2(9) . . . . ?
H4 Rh3 P1 C1 -164(4) . . . . ?
H1 Rh3 P1 C1 -68.2(10) . . . . ?
P2 Rh3 P1 C1 111.8(2) . . . . ?
Rh2 Rh3 P1 C1 -26.8(2) . . . . ?
Rh1 Rh3 P1 C1 -80.1(2) . . . . ?
H7 Rh3 P1 C4 80(2) . . . . ?
H3 Rh3 P1 C4 -98.3(9) . . . . ?
H4 Rh3 P1 C4 87(4) . . . . ?
H1 Rh3 P1 C4 -176.7(10) . . . . ?
P2 Rh3 P1 C4 3.23(18) . . . . ?
Rh2 Rh3 P1 C4 -135.33(18) . . . . ?
Rh1 Rh3 P1 C4 171.39(17) . . . . ?
H7 Rh3 P1 C9 -43(2) . . . . ?
H3 Rh3 P1 C9 138.7(9) . . . . ?
H4 Rh3 P1 C9 -36(4) . . . . ?
H1 Rh3 P1 C9 60.3(10) . . . . ?
P2 Rh3 P1 C9 -119.7(2) . . . . ?
Rh2 Rh3 P1 C9 101.7(2) . . . . ?
Rh1 Rh3 P1 C9 48.5(2) . . . . ?
H7 Rh3 P2 C8 23(2) . . . . ?
H3 Rh3 P2 C8 -147(2) . . . . ?
H4 Rh3 P2 C8 -50.4(19) . . . . ?
H1 Rh3 P2 C8 -64(5) . . . . ?
P1 Rh3 P2 C8 115.9(2) . . . . ?
Rh2 Rh3 P2 C8 -142.39(19) . . . . ?
Rh1 Rh3 P2 C8 -55.2(2) . . . . ?
H7 Rh3 P2 C5 -86(2) . . . . ?
H3 Rh3 P2 C5 103(2) . . . . ?
H4 Rh3 P2 C5 -160.2(19) . . . . ?
H1 Rh3 P2 C5 -174(5) . . . . ?
P1 Rh3 P2 C5 6.15(17) . . . . ?
Rh2 Rh3 P2 C5 107.81(17) . . . . ?
Rh1 Rh3 P2 C5 -165.01(16) . . . . ?
H7 Rh3 P2 C13 149(2) . . . . ?
H3 Rh3 P2 C13 -21(2) . . . . ?
H4 Rh3 P2 C13 75.0(19) . . . . ?
H1 Rh3 P2 C13 61(5) . . . . ?
P1 Rh3 P2 C13 -118.6(2) . . . . ?
Rh2 Rh3 P2 C13 -17.0(2) . . . . ?
Rh1 Rh3 P2 C13 70.2(2) . . . . ?
H5 Rh1 P3 C21 -174(2) . . . . ?
H2 Rh1 P3 C21 110(24) . . . . ?
H4 Rh1 P3 C21 -5.9(11) . . . . ?
H1 Rh1 P3 C21 -80.0(11) . . . . ?
P4 Rh1 P3 C21 104.7(2) . . . . ?
Rh3 Rh1 P3 C21 -39.5(2) . . . . ?
Rh2 Rh1 P3 C21 -84.9(2) . . . . ?
H5 Rh1 P3 C29 -44(2) . . . . ?
H2 Rh1 P3 C29 -120(24) . . . . ?
H4 Rh1 P3 C29 124.1(11) . . . . ?
H1 Rh1 P3 C29 50.0(11) . . . . ?
P4 Rh1 P3 C29 -125.4(2) . . . . ?
Rh3 Rh1 P3 C29 90.4(2) . . . . ?
Rh2 Rh1 P3 C29 45.1(2) . . . . ?
H5 Rh1 P3 C24 78(2) . . . . ?
H2 Rh1 P3 C24 3(24) . . . . ?
H4 Rh1 P3 C24 -113.2(11) . . . . ?
H1 Rh1 P3 C24 172.7(11) . . . . ?
P4 Rh1 P3 C24 -2.59(19) . . . . ?
Rh3 Rh1 P3 C24 -146.79(19) . . . . ?
Rh2 Rh1 P3 C24 167.82(18) . . . . ?
H5 Rh1 P4 C28 35(2) . . . . ?
H2 Rh1 P4 C28 -58.6(16) . . . . ?
H4 Rh1 P4 C28 -157(2) . . . . ?
H1 Rh1 P4 C28 -40(5) . . . . ?
P3 Rh1 P4 C28 121.0(2) . . . . ?
Rh3 Rh1 P4 C28 -140.0(2) . . . . ?
Rh2 Rh1 P4 C28 -52.6(2) . . . . ?
H5 Rh1 P4 C25 -74(2) . . . . ?
H2 Rh1 P4 C25 -167.2(16) . . . . ?
H4 Rh1 P4 C25 95(2) . . . . ?
H1 Rh1 P4 C25 -149(5) . . . . ?
P3 Rh1 P4 C25 12.4(2) . . . . ?
Rh3 Rh1 P4 C25 111.4(2) . . . . ?
Rh2 Rh1 P4 C25 -161.2(2) . . . . ?
H5 Rh1 P4 C33 160(2) . . . . ?
H2 Rh1 P4 C33 66.3(16) . . . . ?
H4 Rh1 P4 C33 -32(2) . . . . ?
H1 Rh1 P4 C33 85(5) . . . . ?
P3 Rh1 P4 C33 -114.0(2) . . . . ?
Rh3 Rh1 P4 C33 -15.1(2) . . . . ?
Rh2 Rh1 P4 C33 72.3(2) . . . . ?
H6 Rh2 P5 C41 174(2) . . . . ?
H2 Rh2 P5 C41 -9.0(9) . . . . ?
H3 Rh2 P5 C41 156(12) . . . . ?
H1 Rh2 P5 C41 -86.2(10) . . . . ?
P6 Rh2 P5 C41 97.2(2) . . . . ?
Rh3 Rh2 P5 C41 -98.4(2) . . . . ?
Rh1 Rh2 P5 C41 -45.1(2) . . . . ?
H6 Rh2 P5 C49 -55(2) . . . . ?
H2 Rh2 P5 C49 122.1(9) . . . . ?
H3 Rh2 P5 C49 -73(12) . . . . ?
H1 Rh2 P5 C49 44.9(10) . . . . ?
P6 Rh2 P5 C49 -131.7(2) . . . . ?
Rh3 Rh2 P5 C49 32.7(2) . . . . ?
Rh1 Rh2 P5 C49 85.97(19) . . . . ?
H6 Rh2 P5 C44 66(2) . . . . ?
H2 Rh2 P5 C44 -116.8(9) . . . . ?
H3 Rh2 P5 C44 48(12) . . . . ?
H1 Rh2 P5 C44 166.0(10) . . . . ?
P6 Rh2 P5 C44 -10.60(19) . . . . ?
Rh3 Rh2 P5 C44 153.78(18) . . . . ?
Rh1 Rh2 P5 C44 -152.92(18) . . . . ?
H6 Rh2 P6 C48 41(2) . . . . ?
H2 Rh2 P6 C48 -136.5(17) . . . . ?
H3 Rh2 P6 C48 -47.2(19) . . . . ?
H1 Rh2 P6 C48 -36(6) . . . . ?
P5 Rh2 P6 C48 128.1(2) . . . . ?
Rh3 Rh2 P6 C48 -40.7(2) . . . . ?
Rh1 Rh2 P6 C48 -128.4(2) . . . . ?
H6 Rh2 P6 C45 -65(2) . . . . ?
H2 Rh2 P6 C45 117.4(17) . . . . ?
H3 Rh2 P6 C45 -153.4(19) . . . . ?
H1 Rh2 P6 C45 -142(6) . . . . ?
P5 Rh2 P6 C45 22.02(19) . . . . ?
Rh3 Rh2 P6 C45 -146.81(18) . . . . ?
Rh1 Rh2 P6 C45 125.47(18) . . . . ?
H6 Rh2 P6 C53 167(2) . . . . ?
H2 Rh2 P6 C53 -10.4(17) . . . . ?
H3 Rh2 P6 C53 78.8(19) . . . . ?
H1 Rh2 P6 C53 90(6) . . . . ?
P5 Rh2 P6 C53 -105.8(2) . . . . ?
Rh3 Rh2 P6 C53 85.4(2) . . . . ?
Rh1 Rh2 P6 C53 -2.3(2) . . . . ?
H7 Rh3 H1 Rh1 -74(3) . . . . ?
H3 Rh3 H1 Rh1 96(2) . . . . ?
H4 Rh3 H1 Rh1 -3(2) . . . . ?
P2 Rh3 H1 Rh1 11(6) . . . . ?
P1 Rh3 H1 Rh1 -169.3(10) . . . . ?
Rh2 Rh3 H1 Rh1 102(3) . . . . ?
H7 Rh3 H1 Rh2 -176(3) . . . . ?
H3 Rh3 H1 Rh2 -6(2) . . . . ?
H4 Rh3 H1 Rh2 -105(2) . . . . ?
P2 Rh3 H1 Rh2 -91(3) . . . . ?
P1 Rh3 H1 Rh2 89.0(15) . . . . ?
Rh1 Rh3 H1 Rh2 -102(3) . . . . ?
H5 Rh1 H1 Rh3 170(2) . . . . ?
H2 Rh1 H1 Rh3 -98(2) . . . . ?
H4 Rh1 H1 Rh3 3(2) . . . . ?
P4 Rh1 H1 Rh3 -117(4) . . . . ?
P3 Rh1 H1 Rh3 83.0(16) . . . . ?
Rh2 Rh1 H1 Rh3 -101(3) . . . . ?
H5 Rh1 H1 Rh2 -89(3) . . . . ?
H2 Rh1 H1 Rh2 3(2) . . . . ?
H4 Rh1 H1 Rh2 104(2) . . . . ?
P4 Rh1 H1 Rh2 -16(7) . . . . ?
P3 Rh1 H1 Rh2 -175.9(10) . . . . ?
Rh3 Rh1 H1 Rh2 101(3) . . . . ?
H6 Rh2 H1 Rh3 -80(3) . . . . ?
H2 Rh2 H1 Rh3 98(2) . . . . ?
H3 Rh2 H1 Rh3 6(2) . . . . ?
P6 Rh2 H1 Rh3 -6(7) . . . . ?
P5 Rh2 H1 Rh3 -169.2(10) . . . . ?
Rh1 Rh2 H1 Rh3 101(3) . . . . ?
H6 Rh2 H1 Rh1 178(3) . . . . ?
H2 Rh2 H1 Rh1 -3(2) . . . . ?
H3 Rh2 H1 Rh1 -96(2) . . . . ?
P6 Rh2 H1 Rh1 -107(4) . . . . ?
P5 Rh2 H1 Rh1 89.4(15) . . . . ?
Rh3 Rh2 H1 Rh1 -101(3) . . . . ?
H6 Rh2 H2 Rh1 28(39) . . . . ?
H3 Rh2 H2 Rh1 80(2) . . . . ?
H1 Rh2 H2 Rh1 4(2) . . . . ?
P6 Rh2 H2 Rh1 171.5(18) . . . . ?
P5 Rh2 H2 Rh1 -101(2) . . . . ?
Rh3 Rh2 H2 Rh1 44(2) . . . . ?
H5 Rh1 H2 Rh2 91(3) . . . . ?
H4 Rh1 H2 Rh2 -78(3) . . . . ?
H1 Rh1 H2 Rh2 -4(2) . . . . ?
P4 Rh1 H2 Rh2 172(2) . . . . ?
P3 Rh1 H2 Rh2 166(22) . . . . ?
Rh3 Rh1 H2 Rh2 -44(2) . . . . ?
H7 Rh3 H3 Rh2 95(14) . . . . ?
H4 Rh3 H3 Rh2 81(3) . . . . ?
H1 Rh3 H3 Rh2 6(2) . . . . ?
P2 Rh3 H3 Rh2 175(2) . . . . ?
P1 Rh3 H3 Rh2 -97(3) . . . . ?
Rh1 Rh3 H3 Rh2 47(2) . . . . ?
H6 Rh2 H3 Rh3 95(3) . . . . ?
H2 Rh2 H3 Rh3 -82(3) . . . . ?
H1 Rh2 H3 Rh3 -6(2) . . . . ?
P6 Rh2 H3 Rh3 171(3) . . . . ?
P5 Rh2 H3 Rh3 113(10) . . . . ?
Rh1 Rh2 H3 Rh3 -46(2) . . . . ?
H7 Rh3 H4 Rh1 111(4) . . . . ?
H3 Rh3 H4 Rh1 -71(3) . . . . ?
H1 Rh3 H4 Rh1 4(2) . . . . ?
P2 Rh3 H4 Rh1 -174(2) . . . . ?
P1 Rh3 H4 Rh1 103(3) . . . . ?
Rh2 Rh3 H4 Rh1 -35(3) . . . . ?
H5 Rh1 H4 Rh3 -64(10) . . . . ?
H2 Rh1 H4 Rh3 70(3) . . . . ?
H1 Rh1 H4 Rh3 -4(2) . . . . ?
P4 Rh1 H4 Rh3 163.8(19) . . . . ?
P3 Rh1 H4 Rh3 -113(3) . . . . ?
Rh2 Rh1 H4 Rh3 35(3) . . . . ?
C4 P1 C1 C2 -11.9(4) . . . . ?
C9 P1 C1 C2 97.5(4) . . . . ?
Rh3 P1 C1 C2 -128.3(4) . . . . ?
P1 C1 C2 C3 33.9(6) . . . . ?
C1 C2 C3 C4 -46.4(7) . . . . ?
C2 C3 C4 C5 161.1(5) . . . . ?
C2 C3 C4 P1 35.4(6) . . . . ?
C1 P1 C4 C5 -138.3(4) . . . . ?
C9 P1 C4 C5 114.4(4) . . . . ?
Rh3 P1 C4 C5 -14.4(4) . . . . ?
C1 P1 C4 C3 -12.7(4) . . . . ?
C9 P1 C4 C3 -120.0(4) . . . . ?
Rh3 P1 C4 C3 111.3(4) . . . . ?
C3 C4 C5 C6 141.7(5) . . . . ?
P1 C4 C5 C6 -98.8(5) . . . . ?
C3 C4 C5 P2 -99.9(5) . . . . ?
P1 C4 C5 P2 19.6(5) . . . . ?
C8 P2 C5 C4 -140.0(4) . . . . ?
C13 P2 C5 C4 111.8(4) . . . . ?
Rh3 P2 C5 C4 -16.7(4) . . . . ?
C8 P2 C5 C6 -15.5(4) . . . . ?
C13 P2 C5 C6 -123.7(4) . . . . ?
Rh3 P2 C5 C6 107.8(3) . . . . ?
C4 C5 C6 C7 163.7(4) . . . . ?
P2 C5 C6 C7 39.6(5) . . . . ?
C5 C6 C7 C8 -50.3(6) . . . . ?
C6 C7 C8 P2 36.0(5) . . . . ?
C5 P2 C8 C7 -11.5(4) . . . . ?
C13 P2 C8 C7 99.1(4) . . . . ?
Rh3 P2 C8 C7 -130.8(3) . . . . ?
C1 P1 C9 C11 72.0(4) . . . . ?
C4 P1 C9 C11 172.5(3) . . . . ?
Rh3 P1 C9 C11 -63.2(4) . . . . ?
C1 P1 C9 C10 -167.2(4) . . . . ?
C4 P1 C9 C10 -66.7(4) . . . . ?
Rh3 P1 C9 C10 57.6(4) . . . . ?
C1 P1 C9 C12 -46.5(5) . . . . ?
C4 P1 C9 C12 54.0(5) . . . . ?
Rh3 P1 C9 C12 178.3(4) . . . . ?
C8 P2 C13 C14 -167.0(4) . . . . ?
C5 P2 C13 C14 -65.7(4) . . . . ?
Rh3 P2 C13 C14 61.4(4) . . . . ?
C8 P2 C13 C16 72.8(4) . . . . ?
C5 P2 C13 C16 174.1(4) . . . . ?
Rh3 P2 C13 C16 -58.8(4) . . . . ?
C8 P2 C13 C15 -46.3(5) . . . . ?
C5 P2 C13 C15 55.0(5) . . . . ?
Rh3 P2 C13 C15 -177.9(4) . . . . ?
C29 P3 C21 C22 90.2(4) . . . . ?
C24 P3 C21 C22 -18.5(4) . . . . ?
Rh1 P3 C21 C22 -135.1(4) . . . . ?
P3 C21 C22 C23 38.0(6) . . . . ?
C21 C22 C23 C24 -44.3(7) . . . . ?
C22 C23 C24 C25 154.5(5) . . . . ?
C22 C23 C24 P3 28.7(6) . . . . ?
C21 P3 C24 C25 -131.9(4) . . . . ?
C29 P3 C24 C25 118.8(4) . . . . ?
Rh1 P3 C24 C25 -10.2(4) . . . . ?
C21 P3 C24 C23 -5.1(4) . . . . ?
C29 P3 C24 C23 -114.4(4) . . . . ?
Rh1 P3 C24 C23 116.6(4) . . . . ?
C23 C24 C25 C26 139.6(5) . . . . ?
P3 C24 C25 C26 -99.2(5) . . . . ?
C23 C24 C25 P4 -100.9(5) . . . . ?
P3 C24 C25 P4 20.4(5) . . . . ?
C28 P4 C25 C24 -143.8(4) . . . . ?
C33 P4 C25 C24 107.1(4) . . . . ?
Rh1 P4 C25 C24 -22.6(4) . . . . ?
C28 P4 C25 C26 -16.5(4) . . . . ?
C33 P4 C25 C26 -125.6(4) . . . . ?
Rh1 P4 C25 C26 104.7(4) . . . . ?
C24 C25 C26 C27 165.2(5) . . . . ?
P4 C25 C26 C27 39.7(5) . . . . ?
C25 C26 C27 C28 -49.2(7) . . . . ?
C26 C27 C28 P4 33.4(7) . . . . ?
C25 P4 C28 C27 -9.4(5) . . . . ?
C33 P4 C28 C27 102.8(5) . . . . ?
Rh1 P4 C28 C27 -127.3(4) . . . . ?
C21 P3 C29 C30 -167.0(4) . . . . ?
C24 P3 C29 C30 -66.8(4) . . . . ?
Rh1 P3 C29 C30 58.4(4) . . . . ?
C21 P3 C29 C31 72.3(4) . . . . ?
C24 P3 C29 C31 172.5(4) . . . . ?
Rh1 P3 C29 C31 -62.3(4) . . . . ?
C21 P3 C29 C32 -45.4(5) . . . . ?
C24 P3 C29 C32 54.8(5) . . . . ?
Rh1 P3 C29 C32 179.9(4) . . . . ?
C28 P4 C33 C36 70.7(5) . . . . ?
C25 P4 C33 C36 172.9(4) . . . . ?
Rh1 P4 C33 C36 -59.4(5) . . . . ?
C28 P4 C33 C34 -167.7(4) . . . . ?
C25 P4 C33 C34 -65.5(4) . . . . ?
Rh1 P4 C33 C34 62.2(4) . . . . ?
C28 P4 C33 C35 -49.3(5) . . . . ?
C25 P4 C33 C35 53.0(5) . . . . ?
Rh1 P4 C33 C35 -179.4(4) . . . . ?
C49 P5 C41 C42 89.7(4) . . . . ?
C44 P5 C41 C42 -19.0(4) . . . . ?
Rh2 P5 C41 C42 -135.5(3) . . . . ?
P5 C41 C42 C43 37.4(6) . . . . ?
C41 C42 C43 C44 -42.3(6) . . . . ?
C42 C43 C44 C45 151.3(4) . . . . ?
C42 C43 C44 P5 27.0(5) . . . . ?
C41 P5 C44 C45 -129.6(4) . . . . ?
C49 P5 C44 C45 121.0(4) . . . . ?
Rh2 P5 C44 C45 -5.8(4) . . . . ?
C41 P5 C44 C43 -3.9(4) . . . . ?
C49 P5 C44 C43 -113.3(4) . . . . ?
Rh2 P5 C44 C43 119.9(3) . . . . ?
C43 C44 C45 C46 143.9(5) . . . . ?
P5 C44 C45 C46 -95.4(5) . . . . ?
C43 C44 C45 P6 -96.9(4) . . . . ?
P5 C44 C45 P6 23.7(5) . . . . ?
C48 P6 C45 C46 -26.6(4) . . . . ?
C53 P6 C45 C46 -134.3(4) . . . . ?
Rh2 P6 C45 C46 93.9(4) . . . . ?
C48 P6 C45 C44 -153.0(4) . . . . ?
C53 P6 C45 C44 99.3(4) . . . . ?
Rh2 P6 C45 C44 -32.5(4) . . . . ?
C44 C45 C46 C47 169.7(5) . . . . ?
P6 C45 C46 C47 44.9(5) . . . . ?
C45 C46 C47 C48 -46.3(7) . . . . ?
C46 C47 C48 P6 24.1(7) . . . . ?
C45 P6 C48 C47 1.6(5) . . . . ?
C53 P6 C48 C47 114.3(5) . . . . ?
Rh2 P6 C48 C47 -113.4(4) . . . . ?
C41 P5 C49 C52 76.4(4) . . . . ?
C44 P5 C49 C52 176.4(4) . . . . ?
Rh2 P5 C49 C52 -60.3(4) . . . . ?
C41 P5 C49 C50 -164.3(4) . . . . ?
C44 P5 C49 C50 -64.2(5) . . . . ?
Rh2 P5 C49 C50 59.0(4) . . . . ?
C41 P5 C49 C51 -43.3(5) . . . . ?
C44 P5 C49 C51 56.8(4) . . . . ?
Rh2 P5 C49 C51 -180.0(3) . . . . ?
C48 P6 C53 C54 -177.3(4) . . . . ?
C45 P6 C53 C54 -76.4(4) . . . . ?
Rh2 P6 C53 C54 51.0(4) . . . . ?
C48 P6 C53 C56 -54.6(5) . . . . ?
C45 P6 C53 C56 46.3(5) . . . . ?
Rh2 P6 C53 C56 173.8(4) . . . . ?
C48 P6 C53 C55 64.7(4) . . . . ?
C45 P6 C53 C55 165.6(4) . . . . ?
Rh2 P6 C53 C55 -66.9(4) . . . . ?
